data_7025881
loop_
_publ_author_name
'Starosta, Rados\/law'
'Bazan\'ow, Barbara'
'Barszczewski, Wojciech'

_publ_section_title
;
 Chalcogenides of the aminomethylphosphines derived from
 1-methylpiperazine, 1-ethylpiperazine and morpholine: NMR, DFT and
 structural studies for determination of electronic and steric properties
 of the phosphines.
;
_journal_issue 32
_journal_name_full 'Dalton transactions (Cambridge, England : 2003)'
_journal_page_first 7547
_journal_page_last 7555
_journal_paper_doi 10.1039/c0dt00037j
_journal_volume 39
_journal_year 2010
_chemical_formula_moiety 'C15 H30 N3 O3 P S'
_chemical_formula_sum 'C15 H30 N3 O3 P S'
_chemical_formula_weight 363.46
_chemical_name_systematic
;
4,4',4''-phosphorothioyltris(methylene)trimorpholine
;
_space_group_IT_number 9
_symmetry_cell_setting monoclinic
_symmetry_space_group_name_Hall 'C -2yc'
_symmetry_space_group_name_H-M 'C 1 c 1'
_atom_sites_solution_hydrogens geom
_atom_sites_solution_primary direct
_atom_sites_solution_secondary difmap
_audit_creation_method SHELXL-97
_cell_angle_alpha 90.00
_cell_angle_beta 91.22(3)
_cell_angle_gamma 90.00
_cell_formula_units_Z 4
_cell_length_a 6.117(3)
_cell_length_b 19.103(2)
_cell_length_c 15.751(4)
_cell_measurement_reflns_used 5150
_cell_measurement_temperature 100(2)
_cell_measurement_theta_max 36.81
_cell_measurement_theta_min 3.35
_cell_volume 1840.1(10)
_computing_cell_refinement 'CrysAlis RED (Oxford Diffraction, date)'
_computing_data_collection 'CrysAlis CCD (Oxford Diffraction, date)'
_computing_data_reduction 'CrysAlis RED '
_computing_molecular_graphics 'SHELXTL (Bruker, 1999)'
_computing_publication_material SHELXL-97
_computing_structure_refinement 'SHELXL-97 (Sheldrick, 1997)'
_computing_structure_solution 'SHELXS-97 (Sheldrick, 1997)'
_diffrn_ambient_temperature 100(2)
_diffrn_measured_fraction_theta_full 0.998
_diffrn_measured_fraction_theta_max 0.699
_diffrn_measurement_device_type KM4-CCD
_diffrn_measurement_method /w
_diffrn_radiation_monochromator graphite
_diffrn_radiation_source 'fine-focus sealed tube'
_diffrn_radiation_type MoK\a
_diffrn_radiation_wavelength 0.71073
_diffrn_reflns_av_R_equivalents 0.0252
_diffrn_reflns_av_sigmaI/netI 0.0390
_diffrn_reflns_limit_h_max 10
_diffrn_reflns_limit_h_min -10
_diffrn_reflns_limit_k_max 23
_diffrn_reflns_limit_k_min -32
_diffrn_reflns_limit_l_max 26
_diffrn_reflns_limit_l_min -26
_diffrn_reflns_number 10015
_diffrn_reflns_theta_full 25.00
_diffrn_reflns_theta_max 36.81
_diffrn_reflns_theta_min 3.35
_exptl_absorpt_coefficient_mu 0.280
_exptl_absorpt_correction_T_max 0.972
_exptl_absorpt_correction_T_min 0.967
_exptl_absorpt_correction_type analytical
_exptl_absorpt_process_details 'Oxford Diffraction, CrysAlis 1.171.30'
_exptl_crystal_colour colorless
_exptl_crystal_density_diffrn 1.312
_exptl_crystal_density_method 'not measured'
_exptl_crystal_description plate
_exptl_crystal_F_000 784
_exptl_crystal_size_max 0.12
_exptl_crystal_size_mid 0.10
_exptl_crystal_size_min 0.10
_refine_diff_density_max 0.456
_refine_diff_density_min -0.229
_refine_diff_density_rms 0.058
_refine_ls_abs_structure_details 'Flack H D (1983), Acta Cryst. A39, 876-881'
_refine_ls_abs_structure_Flack -0.06(5)
_refine_ls_extinction_method none
_refine_ls_goodness_of_fit_ref 1.006
_refine_ls_hydrogen_treatment constr
_refine_ls_matrix_type full
_refine_ls_number_parameters 208
_refine_ls_number_reflns 5318
_refine_ls_number_restraints 2
_refine_ls_restrained_S_all 1.006
_refine_ls_R_factor_all 0.0429
_refine_ls_R_factor_gt 0.0329
_refine_ls_shift/su_max 0.001
_refine_ls_shift/su_mean 0.000
_refine_ls_structure_factor_coef Fsqd
_refine_ls_weighting_details 'calc w=1/[\s^2^(Fo^2^)+(0.0437P)^2^+0.0000P] where P=(Fo^2^+2Fc^2^)/3'
_refine_ls_weighting_scheme calc
_refine_ls_wR_factor_gt 0.0710
_refine_ls_wR_factor_ref 0.0747
_reflns_number_gt 4462
_reflns_number_total 5318
_reflns_threshold_expression >2sigma(I)
_cod_data_source_file c0dt00037j.txt
_cod_data_source_block star7dc
_cod_depositor_comments
;
The following automatic conversions were performed:

'_symmetry_cell_setting' value 'Monoclinic' changed to 'monoclinic'
according to /home/saulius/struct/CIF-dictionaries/cif_core.dic
dictionary named 'cif_core.dic' version 2.4.2 from 2011-04-26.

Automatic conversion script
Id: cif_fix_values 1891 2012-01-12 08:04:46Z andrius 
;
_cod_original_sg_symbol_H-M 'C c'
_cod_database_code 7025881

loop_
_symmetry_equiv_pos_as_xyz
'x, y, z'
'x, -y, z+1/2'
'x+1/2, y+1/2, z'
'x+1/2, -y+1/2, z+1/2'

loop_
_atom_site_label
_atom_site_type_symbol
_atom_site_fract_x
_atom_site_fract_y
_atom_site_fract_z
_atom_site_U_iso_or_equiv
_atom_site_adp_type
_atom_site_occupancy
_atom_site_symmetry_multiplicity
_atom_site_calc_flag
_atom_site_refinement_flags
S1 S 0.60599(5) 0.22633(2) 0.06961(3) 0.01891(10) Uani 1 1 d .
P1 P 0.28638(5) 0.228357(19) 0.06508(3) 0.01341(9) Uani 1 1 d .
C11 C 0.1588(3) 0.22492(8) 0.16850(10) 0.0158(3) Uani 1 1 d .
H11A H 0.2186 0.2628 0.2051 0.019 Uiso 1 1 calc R
H11B H -0.0007 0.2324 0.1614 0.019 Uiso 1 1 calc R
N11 N 0.1990(2) 0.15722(7) 0.20928(9) 0.0160(3) Uani 1 1 d .
C12 C 0.0021(3) 0.12797(8) 0.24640(11) 0.0198(3) Uani 1 1 d .
H12B H -0.1147 0.1237 0.2022 0.024 Uiso 1 1 calc R
H12A H -0.0507 0.1595 0.2915 0.024 Uiso 1 1 calc R
C13 C 0.0538(3) 0.05659(9) 0.28350(12) 0.0232(4) Uani 1 1 d .
H13B H -0.0793 0.0369 0.3091 0.028 Uiso 1 1 calc R
H13A H 0.0993 0.0247 0.2376 0.028 Uiso 1 1 calc R
O14 O 0.2235(2) 0.06093(6) 0.34650(8) 0.0236(3) Uani 1 1 d .
C15 C 0.4155(3) 0.08835(10) 0.30895(12) 0.0241(4) Uani 1 1 d .
H15A H 0.4623 0.0567 0.2630 0.029 Uiso 1 1 calc R
H15B H 0.5350 0.0905 0.3523 0.029 Uiso 1 1 calc R
C16 C 0.3751(3) 0.16067(9) 0.27301(12) 0.0221(4) Uani 1 1 d .
H16A H 0.3345 0.1931 0.3191 0.027 Uiso 1 1 calc R
H16B H 0.5100 0.1785 0.2469 0.027 Uiso 1 1 calc R
C21 C 0.1601(3) 0.15572(8) 0.00742(10) 0.0162(3) Uani 1 1 d .
H21A H 0.2041 0.1110 0.0345 0.019 Uiso 1 1 calc R
H21B H -0.0010 0.1597 0.0099 0.019 Uiso 1 1 calc R
N21 N 0.2267(2) 0.15596(7) -0.08128(9) 0.0159(3) Uani 1 1 d .
C22 C 0.4068(3) 0.10702(9) -0.09598(11) 0.0193(3) Uani 1 1 d .
H22A H 0.3588 0.0585 -0.0844 0.023 Uiso 1 1 calc R
H22B H 0.5318 0.1181 -0.0573 0.023 Uiso 1 1 calc R
C23 C 0.4759(3) 0.11325(10) -0.18699(12) 0.0237(4) Uani 1 1 d .
H23A H 0.5317 0.1611 -0.1969 0.028 Uiso 1 1 calc R
H23B H 0.5966 0.0800 -0.1971 0.028 Uiso 1 1 calc R
O24 O 0.3012(2) 0.09928(7) -0.24548(8) 0.0252(3) Uani 1 1 d .
C25 C 0.1237(3) 0.14579(10) -0.23054(11) 0.0263(4) Uani 1 1 d .
H25B H 0.0009 0.1347 -0.2702 0.032 Uiso 1 1 calc R
H25A H 0.1704 0.1945 -0.2415 0.032 Uiso 1 1 calc R
C26 C 0.0471(3) 0.13973(9) -0.13998(12) 0.0208(3) Uani 1 1 d .
H26B H -0.0754 0.1726 -0.1309 0.025 Uiso 1 1 calc R
H26A H -0.0059 0.0916 -0.1295 0.025 Uiso 1 1 calc R
C31 C 0.1618(3) 0.30537(8) 0.01571(11) 0.0173(3) Uani 1 1 d .
H31A H 0.1963 0.3060 -0.0454 0.021 Uiso 1 1 calc R
H31B H 0.0009 0.3024 0.0204 0.021 Uiso 1 1 calc R
N31 N 0.2391(2) 0.37070(6) 0.05525(10) 0.0164(3) Uani 1 1 d .
C32 C 0.4199(3) 0.40011(8) 0.00765(11) 0.0186(3) Uani 1 1 d .
H32A H 0.3709 0.4094 -0.0516 0.022 Uiso 1 1 calc R
H32B H 0.5416 0.3660 0.0064 0.022 Uiso 1 1 calc R
C33 C 0.4989(3) 0.46759(8) 0.04851(12) 0.0224(4) Uani 1 1 d .
H33A H 0.5581 0.4574 0.1062 0.027 Uiso 1 1 calc R
H33B H 0.6187 0.4874 0.0147 0.027 Uiso 1 1 calc R
O34 O 0.3288(2) 0.51760(6) 0.05417(9) 0.0276(3) Uani 1 1 d .
C35 C 0.1529(3) 0.48921(9) 0.10112(12) 0.0242(4) Uani 1 1 d .
H35B H 0.0339 0.5242 0.1038 0.029 Uiso 1 1 calc R
H35A H 0.2044 0.4794 0.1599 0.029 Uiso 1 1 calc R
C36 C 0.0641(3) 0.42255(8) 0.06176(12) 0.0203(3) Uani 1 1 d .
H36B H -0.0541 0.4037 0.0971 0.024 Uiso 1 1 calc R
H36A H 0.0018 0.4327 0.0045 0.024 Uiso 1 1 calc R

loop_
_atom_site_aniso_label
_atom_site_aniso_U_11
_atom_site_aniso_U_22
_atom_site_aniso_U_33
_atom_site_aniso_U_23
_atom_site_aniso_U_13
_atom_site_aniso_U_12
S1 0.01157(19) 0.0230(2) 0.0222(2) -0.00178(17) 0.00031(16) -0.00007(15)
P1 0.01163(18) 0.01461(17) 0.0140(2) -0.00073(17) 0.00012(15) -0.00101(15)
C11 0.0151(7) 0.0180(6) 0.0142(8) -0.0004(6) 0.0002(6) 0.0021(5)
N11 0.0139(6) 0.0202(6) 0.0140(7) 0.0033(5) -0.0009(5) 0.0018(5)
C12 0.0160(8) 0.0220(7) 0.0215(9) 0.0013(6) 0.0012(7) 0.0009(6)
C13 0.0259(9) 0.0225(7) 0.0214(9) 0.0013(7) 0.0017(7) -0.0020(6)
O14 0.0272(7) 0.0265(6) 0.0171(6) 0.0035(5) 0.0015(5) 0.0037(5)
C15 0.0191(8) 0.0342(9) 0.0189(10) 0.0024(7) -0.0026(7) 0.0044(7)
C16 0.0168(8) 0.0296(8) 0.0198(9) 0.0025(7) -0.0024(7) 0.0004(6)
C21 0.0164(7) 0.0157(6) 0.0167(8) -0.0029(6) 0.0014(6) -0.0048(5)
N21 0.0159(6) 0.0176(6) 0.0141(7) -0.0014(5) 0.0012(5) -0.0008(5)
C22 0.0185(8) 0.0204(7) 0.0190(9) -0.0015(6) 0.0014(7) 0.0009(6)
C23 0.0213(9) 0.0305(8) 0.0197(10) -0.0055(8) 0.0061(7) -0.0031(7)
O24 0.0268(7) 0.0316(6) 0.0172(6) -0.0054(5) 0.0018(5) -0.0006(5)
C25 0.0300(10) 0.0315(9) 0.0172(9) 0.0004(7) -0.0051(8) 0.0031(7)
C26 0.0185(8) 0.0233(7) 0.0207(9) -0.0024(7) -0.0019(7) 0.0017(6)
C31 0.0145(7) 0.0169(7) 0.0204(9) 0.0024(6) -0.0029(6) -0.0034(5)
N31 0.0142(6) 0.0147(5) 0.0204(7) -0.0008(5) 0.0020(6) -0.0011(4)
C32 0.0163(7) 0.0175(7) 0.0220(9) -0.0004(6) 0.0054(6) -0.0013(5)
C33 0.0189(9) 0.0188(7) 0.0298(11) -0.0023(7) 0.0031(7) -0.0031(6)
O34 0.0252(7) 0.0185(5) 0.0394(9) 0.0004(5) 0.0062(6) 0.0007(5)
C35 0.0255(9) 0.0220(8) 0.0253(10) -0.0044(7) 0.0035(7) 0.0053(6)
C36 0.0168(8) 0.0255(7) 0.0188(9) 0.0005(7) 0.0049(7) 0.0025(6)

loop_
_atom_type_symbol
_atom_type_description
_atom_type_scat_dispersion_real
_atom_type_scat_dispersion_imag
_atom_type_scat_source
C C 0.0033 0.0016 'International Tables Vol C Tables 4.2.6.8 and 6.1.1.4'
H H 0.0000 0.0000 'International Tables Vol C Tables 4.2.6.8 and 6.1.1.4'
N N 0.0061 0.0033 'International Tables Vol C Tables 4.2.6.8 and 6.1.1.4'
O O 0.0106 0.0060 'International Tables Vol C Tables 4.2.6.8 and 6.1.1.4'
P P 0.1023 0.0942 'International Tables Vol C Tables 4.2.6.8 and 6.1.1.4'
S S 0.1246 0.1234 'International Tables Vol C Tables 4.2.6.8 and 6.1.1.4'

loop_
_geom_angle_atom_site_label_1
_geom_angle_atom_site_label_2
_geom_angle_atom_site_label_3
_geom_angle
C21 P1 C11 103.48(7)
C21 P1 C31 103.47(8)
C11 P1 C31 103.13(7)
C21 P1 S1 114.60(6)
C11 P1 S1 114.43(6)
C31 P1 S1 116.11(6)
N11 C11 P1 110.69(10)
N11 C11 H11A 109.5
P1 C11 H11A 109.5
N11 C11 H11B 109.5
P1 C11 H11B 109.5
H11A C11 H11B 108.1
C16 N11 C12 110.20(14)
C16 N11 C11 112.16(13)
C12 N11 C11 112.43(12)
N11 C12 C13 109.36(13)
N11 C12 H12B 109.8
C13 C12 H12B 109.8
N11 C12 H12A 109.8
C13 C12 H12A 109.8
H12B C12 H12A 108.2
O14 C13 C12 111.09(14)
O14 C13 H13B 109.4
C12 C13 H13B 109.4
O14 C13 H13A 109.4
C12 C13 H13A 109.4
H13B C13 H13A 108.0
C13 O14 C15 109.12(14)
O14 C15 C16 111.20(15)
O14 C15 H15A 109.4
C16 C15 H15A 109.4
O14 C15 H15B 109.4
C16 C15 H15B 109.4
H15A C15 H15B 108.0
N11 C16 C15 109.21(15)
N11 C16 H16A 109.8
C15 C16 H16A 109.8
N11 C16 H16B 109.8
C15 C16 H16B 109.8
H16A C16 H16B 108.3
N21 C21 P1 110.48(10)
N21 C21 H21A 109.6
P1 C21 H21A 109.6
N21 C21 H21B 109.6
P1 C21 H21B 109.6
H21A C21 H21B 108.1
C26 N21 C21 112.61(13)
C26 N21 C22 108.88(13)
C21 N21 C22 111.96(13)
N21 C22 C23 109.05(15)
N21 C22 H22A 109.9
C23 C22 H22A 109.9
N21 C22 H22B 109.9
C23 C22 H22B 109.9
H22A C22 H22B 108.3
O24 C23 C22 112.30(14)
O24 C23 H23A 109.1
C22 C23 H23A 109.1
O24 C23 H23B 109.1
C22 C23 H23B 109.1
H23A C23 H23B 107.9
C23 O24 C25 109.92(13)
O24 C25 C26 111.06(15)
O24 C25 H25B 109.4
C26 C25 H25B 109.4
O24 C25 H25A 109.4
C26 C25 H25A 109.4
H25B C25 H25A 108.0
N21 C26 C25 109.76(15)
N21 C26 H26B 109.7
C25 C26 H26B 109.7
N21 C26 H26A 109.7
C25 C26 H26A 109.7
H26B C26 H26A 108.2
N31 C31 P1 112.14(11)
N31 C31 H31A 109.2
P1 C31 H31A 109.2
N31 C31 H31B 109.2
P1 C31 H31B 109.2
H31A C31 H31B 107.9
C32 N31 C36 109.79(12)
C32 N31 C31 110.45(13)
C36 N31 C31 112.04(13)
N31 C32 C33 110.31(14)
N31 C32 H32A 109.6
C33 C32 H32A 109.6
N31 C32 H32B 109.6
C33 C32 H32B 109.6
H32A C32 H32B 108.1
O34 C33 C32 111.84(14)
O34 C33 H33A 109.2
C32 C33 H33A 109.2
O34 C33 H33B 109.2
C32 C33 H33B 109.2
H33A C33 H33B 107.9
C33 O34 C35 109.86(12)
O34 C35 C36 112.09(14)
O34 C35 H35B 109.2
C36 C35 H35B 109.2
O34 C35 H35A 109.2
C36 C35 H35A 109.2
H35B C35 H35A 107.9
N31 C36 C35 109.97(14)
N31 C36 H36B 109.7
C35 C36 H36B 109.7
N31 C36 H36A 109.7
C35 C36 H36A 109.7
H36B C36 H36A 108.2

loop_
_geom_bond_atom_site_label_1
_geom_bond_atom_site_label_2
_geom_bond_distance
S1 P1 1.9553(11)
P1 C21 1.8213(16)
P1 C11 1.8223(17)
P1 C31 1.8234(16)
C11 N11 1.4624(19)
C11 H11A 0.9900
C11 H11B 0.9900
N11 C16 1.458(2)
N11 C12 1.461(2)
C12 C13 1.514(2)
C12 H12B 0.9900
C12 H12A 0.9900
C13 O14 1.423(2)
C13 H13B 0.9900
C13 H13A 0.9900
O14 C15 1.426(2)
C15 C16 1.511(2)
C15 H15A 0.9900
C15 H15B 0.9900
C16 H16A 0.9900
C16 H16B 0.9900
C21 N21 1.464(2)
C21 H21A 0.9900
C21 H21B 0.9900
N21 C26 1.454(2)
N21 C22 1.467(2)
C22 C23 1.508(3)
C22 H22A 0.9900
C22 H22B 0.9900
C23 O24 1.421(2)
C23 H23A 0.9900
C23 H23B 0.9900
O24 C25 1.427(2)
C25 C26 1.515(3)
C25 H25B 0.9900
C25 H25A 0.9900
C26 H26B 0.9900
C26 H26A 0.9900
C31 N31 1.469(2)
C31 H31A 0.9900
C31 H31B 0.9900
N31 C32 1.462(2)
N31 C36 1.464(2)
C32 C33 1.515(2)
C32 H32A 0.9900
C32 H32B 0.9900
C33 O34 1.417(2)
C33 H33A 0.9900
C33 H33B 0.9900
O34 C35 1.426(2)
C35 C36 1.512(2)
C35 H35B 0.9900
C35 H35A 0.9900
C36 H36B 0.9900
C36 H36A 0.9900

loop_
_geom_hbond_atom_site_label_D
_geom_hbond_atom_site_label_H
_geom_hbond_atom_site_label_A
_geom_hbond_distance_DH
_geom_hbond_distance_HA
_geom_hbond_distance_DA
_geom_hbond_angle_DHA
_geom_hbond_site_symmetry_A
C32 H32B S1 0.99 2.87 3.636(2) 135 .
C11 H11B S1 0.99 2.78 3.693(3) 153 1_455
